data_4111729
loop_
_publ_author_name
'Jose M. Goicoechea'
'Slavi C. Sevov'

_publ_section_title
;
 [(Pd-Pd)@Ge18]4-: A Palladium Dimer Inside the Largest Single-Cage
 Deltahedron
;
_journal_name_full 'Journal of the American Chemical Society'
_journal_page_first 7676
_journal_page_last 7677
_journal_paper_doi 10.1021/ja051224q
_journal_volume 127
_journal_year 2005
_chemical_formula_moiety '4(C18 H36 K N2 O6), Ge18 Pd2, 2(C7 H8)'
_chemical_formula_sum 'C86 H160 Ge18 K4 N8 O24 Pd2'
_chemical_formula_weight 3366.04
_chemical_name_systematic
;
 (K-crypt)4(Pd2@Ge18)*2tol
;
_space_group_IT_number 14
_symmetry_cell_setting monoclinic
_symmetry_space_group_name_Hall '-P 2yn'
_symmetry_space_group_name_H-M 'P 1 21/n 1'
_atom_sites_solution_hydrogens geom
_atom_sites_solution_primary direct
_atom_sites_solution_secondary difmap
_audit_creation_method SHELXL-97
_cell_angle_alpha 90.00
_cell_angle_beta 115.333(3)
_cell_angle_gamma 90.00
_cell_formula_units_Z 2
_cell_length_a 15.324(3)
_cell_length_b 27.519(5)
_cell_length_c 15.849(3)
_cell_measurement_temperature 100(2)
_cell_volume 6041(2)
_computing_cell_refinement 'Bruker SMART'
_computing_data_collection 'Bruker SMART'
_computing_data_reduction 'Bruker SHELXTL-V5.1'
_computing_molecular_graphics 'Bruker SHELXTL-V5.1'
_computing_publication_material 'Bruker SHELXTL-V5.1'
_computing_structure_refinement 'Bruker SHELXTL-V5.1'
_computing_structure_solution 'Bruker SHELXTL-V5.1'
_diffrn_ambient_temperature 100(2)
_diffrn_measured_fraction_theta_full 0.995
_diffrn_measured_fraction_theta_max 0.995
_diffrn_measurement_device_type 'CCD area detector'
_diffrn_measurement_method 'phi and omega scans'
_diffrn_radiation_monochromator graphite
_diffrn_radiation_source 'fine-focus sealed tube'
_diffrn_radiation_type MoK\a
_diffrn_radiation_wavelength 0.71073
_diffrn_reflns_av_R_equivalents 0.0521
_diffrn_reflns_av_sigmaI/netI 0.0583
_diffrn_reflns_limit_h_max 18
_diffrn_reflns_limit_h_min -18
_diffrn_reflns_limit_k_max 21
_diffrn_reflns_limit_k_min -33
_diffrn_reflns_limit_l_max 19
_diffrn_reflns_limit_l_min -19
_diffrn_reflns_number 37883
_diffrn_reflns_theta_full 25.71
_diffrn_reflns_theta_max 25.71
_diffrn_reflns_theta_min 3.87
_exptl_absorpt_coefficient_mu 4.893
_exptl_absorpt_correction_T_max 0.7920
_exptl_absorpt_correction_T_min 0.4124
_exptl_absorpt_correction_type multi-scan
_exptl_absorpt_process_details 'Blessing, R.H. (1995) Acta Cryst. A51, 33-38'
_exptl_crystal_colour black
_exptl_crystal_density_diffrn 1.851
_exptl_crystal_description brick
_exptl_crystal_F_000 3336
_exptl_crystal_size_max 0.22
_exptl_crystal_size_mid 0.10
_exptl_crystal_size_min 0.05
_refine_diff_density_max 1.530
_refine_diff_density_min -0.847
_refine_diff_density_rms 0.159
_refine_ls_extinction_method none
_refine_ls_goodness_of_fit_ref 1.024
_refine_ls_hydrogen_treatment constr
_refine_ls_matrix_type full
_refine_ls_number_parameters 629
_refine_ls_number_reflns 11465
_refine_ls_number_restraints 0
_refine_ls_restrained_S_all 1.024
_refine_ls_R_factor_all 0.0779
_refine_ls_R_factor_gt 0.0497
_refine_ls_shift/su_max 0.001
_refine_ls_shift/su_mean 0.000
_refine_ls_structure_factor_coef Fsqd
_refine_ls_weighting_details 'calc w=1/[\s^2^(Fo^2^)+(0.0738P)^2^+8.2790P] where P=(Fo^2^+2Fc^2^)/3'
_refine_ls_weighting_scheme calc
_refine_ls_wR_factor_gt 0.1202
_refine_ls_wR_factor_ref 0.1328
_reflns_number_gt 8323
_reflns_number_total 11465
_reflns_threshold_expression >2sigma(I)
_cod_data_source_file ja051224qsi20050413_120411.cif
_cod_data_source_block p21nsadabs
_cod_original_cell_volume 6041.0(18)
_cod_database_code 4111729

loop_
_symmetry_equiv_pos_as_xyz
'x, y, z'
'-x+1/2, y+1/2, -z+1/2'
'-x, -y, -z'
'x-1/2, -y-1/2, z-1/2'

loop_
_atom_site_label
_atom_site_type_symbol
_atom_site_fract_x
_atom_site_fract_y
_atom_site_fract_z
_atom_site_U_iso_or_equiv
_atom_site_adp_type
_atom_site_occupancy
_atom_site_symmetry_multiplicity
_atom_site_calc_flag
_atom_site_refinement_flags
Pd1 Pd 0.02066(3) 0.048503(16) 0.53218(3) 0.01569(12) Uani 1 1 d .
Ge1 Ge -0.04150(6) 0.13731(3) 0.47644(6) 0.03199(19) Uani 1 1 d .
Ge2 Ge 0.02782(6) 0.11285(3) 0.65553(6) 0.0328(2) Uani 1 1 d .
Ge3 Ge 0.14652(5) 0.11898(3) 0.57319(6) 0.03032(19) Uani 1 1 d .
Ge4 Ge -0.14479(5) 0.07280(3) 0.53254(5) 0.02526(17) Uani 1 1 d .
Ge5 Ge 0.17070(5) 0.04395(3) 0.69300(5) 0.02665(18) Uani 1 1 d .
Ge6 Ge 0.05052(5) 0.08396(3) 0.39307(5) 0.02628(18) Uani 1 1 d .
Ge7 Ge -0.12895(5) 0.04862(3) 0.36646(5) 0.02471(17) Uani 1 1 d .
Ge8 Ge -0.01552(5) 0.01042(3) 0.66569(5) 0.02619(18) Uani 1 1 d .
Ge9 Ge 0.18155(5) 0.02111(3) 0.52281(5) 0.02387(17) Uani 1 1 d .
K1 K 0.36084(10) 0.11832(5) 0.18305(10) 0.0209(3) Uani 1 1 d .
N11 N 0.2873(4) 0.0631(2) 0.2989(4) 0.0291(13) Uani 1 1 d .
N12 N 0.4365(4) 0.1736(2) 0.0691(4) 0.0308(13) Uani 1 1 d .
O11 O 0.1874(3) 0.06557(16) 0.0938(3) 0.0248(10) Uani 1 1 d .
O12 O 0.2930(3) 0.09582(16) -0.0084(3) 0.0269(10) Uani 1 1 d .
O13 O 0.4830(3) 0.04907(17) 0.3171(3) 0.0305(11) Uani 1 1 d .
O14 O 0.5558(3) 0.11694(18) 0.2323(4) 0.0365(12) Uani 1 1 d .
O15 O 0.2781(4) 0.16949(17) 0.2823(4) 0.0410(14) Uani 1 1 d .
O16 O 0.3100(4) 0.21682(18) 0.1429(4) 0.0471(15) Uani 1 1 d .
C101 C 0.1882(5) 0.0462(3) 0.2420(5) 0.0319(17) Uani 1 1 d .
H10A H 0.1429 0.0734 0.2332 0.038 Uiso 1 1 calc R
H10B H 0.1724 0.0201 0.2761 0.038 Uiso 1 1 calc R
C102 C 0.1740(5) 0.0274(3) 0.1476(5) 0.0308(16) Uani 1 1 d .
H10G H 0.2208 0.0010 0.1555 0.037 Uiso 1 1 calc R
H10H H 0.1081 0.0139 0.1145 0.037 Uiso 1 1 calc R
C103 C 0.1684(5) 0.0492(2) 0.0013(5) 0.0282(16) Uani 1 1 d .
H10M H 0.0995 0.0403 -0.0327 0.034 Uiso 1 1 calc R
H10N H 0.2078 0.0201 0.0053 0.034 Uiso 1 1 calc R
C104 C 0.1921(5) 0.0882(3) -0.0502(5) 0.0301(16) Uani 1 1 d .
H10O H 0.1703 0.0786 -0.1163 0.036 Uiso 1 1 calc R
H10P H 0.1584 0.1186 -0.0482 0.036 Uiso 1 1 calc R
C105 C 0.3208(6) 0.1262(3) -0.0663(5) 0.0337(17) Uani 1 1 d .
H10I H 0.2765 0.1544 -0.0886 0.040 Uiso 1 1 calc R
H10J H 0.3164 0.1077 -0.1215 0.040 Uiso 1 1 calc R
C106 C 0.4221(6) 0.1438(3) -0.0119(5) 0.0365(18) Uani 1 1 d .
H10C H 0.4654 0.1152 0.0095 0.044 Uiso 1 1 calc R
H10D H 0.4415 0.1629 -0.0540 0.044 Uiso 1 1 calc R
C107 C 0.3487(6) 0.0212(3) 0.3433(5) 0.0347(17) Uani 1 1 d .
H10K H 0.3353 -0.0048 0.2962 0.042 Uiso 1 1 calc R
H10L H 0.3315 0.0086 0.3927 0.042 Uiso 1 1 calc R
C108 C 0.4553(6) 0.0326(3) 0.3858(5) 0.042(2) Uani 1 1 d .
H10Q H 0.4699 0.0579 0.4344 0.050 Uiso 1 1 calc R
H10R H 0.4926 0.0031 0.4159 0.050 Uiso 1 1 calc R
C109 C 0.5824(5) 0.0629(3) 0.3569(6) 0.043(2) Uani 1 1 d .
H10E H 0.6226 0.0354 0.3931 0.052 Uiso 1 1 calc R
H10F H 0.5927 0.0905 0.4002 0.052 Uiso 1 1 calc R
C110 C 0.6110(5) 0.0767(3) 0.2845(6) 0.044(2) Uani 1 1 d .
H11O H 0.6804 0.0854 0.3130 0.053 Uiso 1 1 calc R
H11P H 0.6019 0.0488 0.2421 0.053 Uiso 1 1 calc R
C111 C 0.5954(5) 0.1381(3) 0.1754(6) 0.043(2) Uani 1 1 d .
H11A H 0.5938 0.1143 0.1279 0.052 Uiso 1 1 calc R
H11B H 0.6635 0.1471 0.2140 0.052 Uiso 1 1 calc R
C112 C 0.5387(6) 0.1827(3) 0.1277(6) 0.042(2) Uani 1 1 d .
H11K H 0.5442 0.2069 0.1760 0.050 Uiso 1 1 calc R
H11L H 0.5680 0.1970 0.0886 0.050 Uiso 1 1 calc R
C113 C 0.2912(6) 0.0976(3) 0.3715(5) 0.0374(18) Uani 1 1 d .
H11E H 0.3596 0.1054 0.4118 0.045 Uiso 1 1 calc R
H11F H 0.2641 0.0816 0.4111 0.045 Uiso 1 1 calc R
C114 C 0.2371(6) 0.1444(3) 0.3340(6) 0.041(2) Uani 1 1 d .
H11C H 0.1684 0.1372 0.2935 0.049 Uiso 1 1 calc R
H11D H 0.2400 0.1650 0.3864 0.049 Uiso 1 1 calc R
C115 C 0.2206(6) 0.2090(3) 0.2324(7) 0.045(2) Uani 1 1 d .
H11Q H 0.1978 0.2274 0.2728 0.055 Uiso 1 1 calc R
H11R H 0.1634 0.1970 0.1776 0.055 Uiso 1 1 calc R
C116 C 0.2786(7) 0.2412(3) 0.2012(7) 0.056(2) Uani 1 1 d .
H11I H 0.2391 0.2695 0.1678 0.067 Uiso 1 1 calc R
H11J H 0.3351 0.2534 0.2564 0.067 Uiso 1 1 calc R
C117 C 0.3714(7) 0.2464(3) 0.1162(6) 0.043(2) Uani 1 1 d .
H11M H 0.4342 0.2518 0.1705 0.052 Uiso 1 1 calc R
H11N H 0.3409 0.2784 0.0934 0.052 Uiso 1 1 calc R
C118 C 0.3863(6) 0.2204(3) 0.0403(5) 0.0385(19) Uani 1 1 d .
H11G H 0.3226 0.2148 -0.0126 0.046 Uiso 1 1 calc R
H11H H 0.4241 0.2416 0.0178 0.046 Uiso 1 1 calc R
K2 K 0.19234(9) 0.36899(5) 0.39984(9) 0.0179(3) Uani 1 1 d .
N21 N 0.0262(4) 0.3632(2) 0.2150(4) 0.0300(13) Uani 1 1 d .
N22 N 0.3592(4) 0.37466(19) 0.5844(4) 0.0240(12) Uani 1 1 d .
O21 O 0.0310(3) 0.43126(17) 0.3586(4) 0.0307(11) Uani 1 1 d .
O22 O 0.2073(3) 0.44841(15) 0.5127(3) 0.0244(10) Uani 1 1 d .
O23 O 0.0956(3) 0.27986(16) 0.3413(3) 0.0260(10) Uani 1 1 d .
O24 O 0.2189(3) 0.29390(15) 0.5306(3) 0.0234(10) Uani 1 1 d .
O25 O 0.2216(3) 0.39029(18) 0.2410(3) 0.0320(11) Uani 1 1 d .
O26 O 0.3841(3) 0.37086(17) 0.4112(3) 0.0297(11) Uani 1 1 d .
C201 C -0.0587(5) 0.3848(3) 0.2208(6) 0.0391(19) Uani 1 1 d .
H20G H -0.0808 0.3626 0.2569 0.047 Uiso 1 1 calc R
H20H H -0.1113 0.3871 0.1569 0.047 Uiso 1 1 calc R
C202 C -0.0428(5) 0.4339(3) 0.2646(6) 0.0404(19) Uani 1 1 d .
H20M H -0.0230 0.4569 0.2280 0.048 Uiso 1 1 calc R
H20N H -0.1036 0.4459 0.2648 0.048 Uiso 1 1 calc R
C203 C 0.0562(5) 0.4779(2) 0.3993(5) 0.0299(16) Uani 1 1 d .
H20A H -0.0029 0.4959 0.3908 0.036 Uiso 1 1 calc R
H20B H 0.0895 0.4964 0.3681 0.036 Uiso 1 1 calc R
C204 C 0.1206(5) 0.4733(2) 0.5004(5) 0.0299(16) Uani 1 1 d .
H20O H 0.1367 0.5061 0.5290 0.036 Uiso 1 1 calc R
H20P H 0.0872 0.4551 0.5318 0.036 Uiso 1 1 calc R
C205 C 0.2748(5) 0.4468(2) 0.6077(5) 0.0283(16) Uani 1 1 d .
H20C H 0.2482 0.4271 0.6436 0.034 Uiso 1 1 calc R
H20D H 0.2866 0.4801 0.6339 0.034 Uiso 1 1 calc R
C206 C 0.3672(5) 0.4251(2) 0.6166(5) 0.0260(15) Uani 1 1 d .
H20I H 0.3928 0.4452 0.5804 0.031 Uiso 1 1 calc R
H20J H 0.4145 0.4265 0.6829 0.031 Uiso 1 1 calc R
C207 C 0.0101(6) 0.3122(3) 0.1874(5) 0.0387(19) Uani 1 1 d .
H20K H 0.0624 0.3011 0.1710 0.046 Uiso 1 1 calc R
H20L H -0.0516 0.3093 0.1306 0.046 Uiso 1 1 calc R
C208 C 0.0064(6) 0.2787(3) 0.2620(5) 0.0372(18) Uani 1 1 d .
H20Q H -0.0457 0.2892 0.2791 0.045 Uiso 1 1 calc R
H20R H -0.0078 0.2451 0.2376 0.045 Uiso 1 1 calc R
C209 C 0.0942(5) 0.2483(2) 0.4116(5) 0.0309(17) Uani 1 1 d .
H20E H 0.0750 0.2152 0.3858 0.037 Uiso 1 1 calc R
H20F H 0.0464 0.2601 0.4336 0.037 Uiso 1 1 calc R
C210 C 0.1914(5) 0.2469(2) 0.4907(5) 0.0306(16) Uani 1 1 d .
H21C H 0.1911 0.2240 0.5388 0.037 Uiso 1 1 calc R
H21D H 0.2389 0.2350 0.4685 0.037 Uiso 1 1 calc R
C211 C 0.3082(5) 0.2921(3) 0.6092(5) 0.0302(16) Uani 1 1 d .
H21G H 0.3568 0.2773 0.5916 0.036 Uiso 1 1 calc R
H21H H 0.3023 0.2713 0.6575 0.036 Uiso 1 1 calc R
C212 C 0.3421(5) 0.3422(2) 0.6494(5) 0.0290(16) Uani 1 1 d .
H21Q H 0.2929 0.3570 0.6663 0.035 Uiso 1 1 calc R
H21R H 0.4026 0.3390 0.7072 0.035 Uiso 1 1 calc R
C213 C 0.0510(6) 0.3907(3) 0.1489(5) 0.0386(19) Uani 1 1 d .
H21A H 0.0482 0.4258 0.1612 0.046 Uiso 1 1 calc R
H21B H 0.0012 0.3841 0.0850 0.046 Uiso 1 1 calc R
C214 C 0.1495(6) 0.3796(3) 0.1520(5) 0.0385(18) Uani 1 1 d .
H21E H 0.1530 0.3448 0.1376 0.046 Uiso 1 1 calc R
H21F H 0.1594 0.3993 0.1045 0.046 Uiso 1 1 calc R
C215 C 0.3150(5) 0.3790(3) 0.2461(5) 0.0394(19) Uani 1 1 d .
H21M H 0.3228 0.3950 0.1938 0.047 Uiso 1 1 calc R
H21N H 0.3201 0.3434 0.2396 0.047 Uiso 1 1 calc R
C216 C 0.3923(5) 0.3951(3) 0.3350(5) 0.0349(18) Uani 1 1 d .
H21K H 0.4559 0.3878 0.3357 0.042 Uiso 1 1 calc R
H21L H 0.3878 0.4307 0.3416 0.042 Uiso 1 1 calc R
C217 C 0.4607(5) 0.3835(3) 0.4968(6) 0.0371(18) Uani 1 1 d .
H21I H 0.4634 0.4193 0.5041 0.044 Uiso 1 1 calc R
H21J H 0.5225 0.3725 0.4976 0.044 Uiso 1 1 calc R
C218 C 0.4472(5) 0.3606(3) 0.5763(5) 0.0332(17) Uani 1 1 d .
H21O H 0.4470 0.3248 0.5691 0.040 Uiso 1 1 calc R
H21P H 0.5033 0.3691 0.6352 0.040 Uiso 1 1 calc R
C1 C 0.2226(13) 0.2418(10) 0.7877(15) 0.233(15) Uani 1 1 d .
H1A H 0.2655 0.2691 0.7926 0.349 Uiso 1 1 calc R
H1B H 0.1775 0.2369 0.7222 0.349 Uiso 1 1 calc R
H1C H 0.2612 0.2123 0.8118 0.349 Uiso 1 1 calc R
C2 C 0.1721(7) 0.2516(4) 0.8389(6) 0.128(7) Uani 1 1 d G
C3 C 0.1943(7) 0.2944(3) 0.8902(7) 0.084(4) Uani 1 1 d G
H3 H 0.2437 0.3151 0.8896 0.101 Uiso 1 1 calc R
C4 C 0.1443(9) 0.3071(3) 0.9422(6) 0.147(8) Uani 1 1 d G
H4 H 0.1594 0.3364 0.9773 0.177 Uiso 1 1 calc R
C5 C 0.0720(8) 0.2768(5) 0.9430(7) 0.33(3) Uani 1 1 d G
H5 H 0.0378 0.2854 0.9786 0.400 Uiso 1 1 calc R
C6 C 0.0498(6) 0.2339(4) 0.8918(8) 0.141(7) Uani 1 1 d G
H6 H 0.0004 0.2132 0.8923 0.169 Uiso 1 1 calc R
C7 C 0.0999(8) 0.2213(3) 0.8397(6) 0.080(4) Uani 1 1 d G
H7 H 0.0847 0.1920 0.8047 0.096 Uiso 1 1 calc R

loop_
_atom_site_aniso_label
_atom_site_aniso_U_11
_atom_site_aniso_U_22
_atom_site_aniso_U_33
_atom_site_aniso_U_23
_atom_site_aniso_U_13
_atom_site_aniso_U_12
Pd1 0.0177(2) 0.0153(2) 0.0146(2) 0.00086(18) 0.0074(2) -0.00049(18)
Ge1 0.0361(4) 0.0191(4) 0.0447(5) 0.0074(3) 0.0210(4) 0.0060(3)
Ge2 0.0380(4) 0.0312(4) 0.0323(5) -0.0131(3) 0.0180(4) -0.0035(3)
Ge3 0.0299(4) 0.0224(4) 0.0380(5) -0.0012(3) 0.0139(4) -0.0090(3)
Ge4 0.0216(4) 0.0324(4) 0.0246(4) 0.0014(3) 0.0125(3) 0.0047(3)
Ge5 0.0213(4) 0.0386(5) 0.0167(4) 0.0012(3) 0.0049(3) -0.0035(3)
Ge6 0.0247(4) 0.0324(4) 0.0240(4) 0.0105(3) 0.0127(3) 0.0013(3)
Ge7 0.0194(4) 0.0360(4) 0.0176(4) 0.0056(3) 0.0069(3) 0.0016(3)
Ge8 0.0245(4) 0.0370(4) 0.0205(4) 0.0088(3) 0.0129(3) 0.0024(3)
Ge9 0.0200(4) 0.0306(4) 0.0234(4) 0.0066(3) 0.0116(3) 0.0039(3)
K1 0.0216(7) 0.0199(7) 0.0229(8) -0.0004(6) 0.0113(6) 0.0020(5)
N11 0.038(4) 0.025(3) 0.031(4) 0.000(3) 0.022(3) 0.002(3)
N12 0.038(3) 0.027(3) 0.027(3) 0.001(3) 0.014(3) -0.002(3)
O11 0.028(3) 0.020(2) 0.026(3) -0.0065(19) 0.011(2) -0.0038(19)
O12 0.028(3) 0.028(3) 0.025(3) 0.000(2) 0.011(2) 0.001(2)
O13 0.030(3) 0.030(3) 0.022(3) 0.002(2) 0.001(2) 0.006(2)
O14 0.018(2) 0.041(3) 0.049(3) -0.001(2) 0.012(3) 0.002(2)
O15 0.050(3) 0.023(3) 0.071(4) 0.003(3) 0.046(3) 0.008(2)
O16 0.075(4) 0.025(3) 0.056(4) 0.011(3) 0.042(4) 0.012(3)
C101 0.037(4) 0.029(4) 0.041(5) 0.009(3) 0.027(4) -0.002(3)
C102 0.030(4) 0.024(4) 0.035(4) -0.003(3) 0.011(4) -0.003(3)
C103 0.019(3) 0.028(4) 0.032(4) -0.009(3) 0.005(3) 0.005(3)
C104 0.027(4) 0.037(4) 0.022(4) -0.008(3) 0.006(3) 0.004(3)
C105 0.050(5) 0.029(4) 0.025(4) -0.002(3) 0.019(4) -0.003(3)
C106 0.049(5) 0.036(4) 0.039(5) -0.008(3) 0.033(4) -0.008(4)
C107 0.052(5) 0.023(4) 0.033(4) 0.008(3) 0.021(4) 0.004(3)
C108 0.058(5) 0.030(4) 0.025(4) 0.002(3) 0.006(4) 0.012(4)
C109 0.020(4) 0.039(5) 0.049(6) 0.004(4) -0.005(4) 0.002(3)
C110 0.020(4) 0.041(5) 0.059(6) -0.001(4) 0.005(4) 0.007(3)
C111 0.028(4) 0.063(6) 0.044(5) -0.015(4) 0.021(4) -0.007(4)
C112 0.039(5) 0.052(5) 0.038(5) 0.004(4) 0.020(4) -0.013(4)
C113 0.049(5) 0.044(5) 0.033(4) -0.008(3) 0.030(4) -0.001(4)
C114 0.051(5) 0.036(5) 0.051(5) -0.011(4) 0.037(5) -0.001(4)
C115 0.044(5) 0.028(4) 0.070(6) -0.003(4) 0.030(5) 0.015(4)
C116 0.064(6) 0.030(5) 0.078(7) 0.002(4) 0.036(6) 0.012(4)
C117 0.069(6) 0.023(4) 0.045(5) 0.004(3) 0.031(5) -0.004(4)
C118 0.050(5) 0.037(5) 0.029(4) 0.007(3) 0.017(4) -0.010(4)
K2 0.0190(7) 0.0158(7) 0.0179(7) -0.0014(5) 0.0071(6) -0.0017(5)
N21 0.032(3) 0.024(3) 0.025(3) 0.001(2) 0.003(3) -0.004(2)
N22 0.022(3) 0.025(3) 0.021(3) -0.004(2) 0.006(3) -0.002(2)
O21 0.027(3) 0.025(3) 0.040(3) 0.007(2) 0.014(2) 0.002(2)
O22 0.032(3) 0.019(2) 0.024(3) -0.0026(19) 0.013(2) 0.0008(19)
O23 0.026(2) 0.023(3) 0.023(3) -0.0022(19) 0.006(2) -0.0069(19)
O24 0.027(2) 0.016(2) 0.022(3) 0.0011(18) 0.005(2) -0.0017(18)
O25 0.036(3) 0.039(3) 0.027(3) 0.000(2) 0.018(3) -0.003(2)
O26 0.024(2) 0.039(3) 0.028(3) -0.002(2) 0.013(2) -0.008(2)
C201 0.018(4) 0.044(5) 0.041(5) 0.012(4) -0.001(4) -0.001(3)
C202 0.025(4) 0.042(5) 0.049(5) 0.008(4) 0.011(4) 0.009(3)
C203 0.028(4) 0.023(4) 0.042(5) 0.002(3) 0.018(4) 0.005(3)
C204 0.040(4) 0.017(3) 0.043(5) -0.003(3) 0.028(4) 0.001(3)
C205 0.050(5) 0.020(4) 0.018(4) -0.005(3) 0.017(4) -0.005(3)
C206 0.025(4) 0.029(4) 0.016(4) -0.002(3) 0.000(3) -0.008(3)
C207 0.047(5) 0.036(4) 0.024(4) -0.004(3) 0.006(4) -0.012(4)
C208 0.040(4) 0.032(4) 0.032(5) -0.007(3) 0.008(4) -0.012(3)
C209 0.045(4) 0.017(4) 0.034(4) 0.000(3) 0.020(4) -0.010(3)
C210 0.042(4) 0.018(4) 0.025(4) 0.003(3) 0.008(4) -0.001(3)
C211 0.030(4) 0.030(4) 0.026(4) 0.008(3) 0.007(3) 0.004(3)
C212 0.034(4) 0.025(4) 0.023(4) -0.003(3) 0.008(3) -0.003(3)
C213 0.043(5) 0.045(5) 0.018(4) 0.004(3) 0.004(4) -0.003(4)
C214 0.049(5) 0.041(5) 0.022(4) 0.005(3) 0.012(4) 0.000(4)
C215 0.040(4) 0.056(5) 0.035(5) 0.004(4) 0.028(4) 0.003(4)
C216 0.038(4) 0.034(4) 0.047(5) -0.003(3) 0.033(4) -0.003(3)
C217 0.021(4) 0.048(5) 0.043(5) -0.009(4) 0.014(4) -0.007(3)
C218 0.016(3) 0.044(5) 0.033(4) 0.000(3) 0.004(3) 0.005(3)
C1 0.116(15) 0.40(4) 0.17(2) 0.21(2) 0.056(15) 0.113(19)
C2 0.113(13) 0.19(2) 0.092(12) 0.092(13) 0.059(11) 0.096(13)
C3 0.110(10) 0.061(8) 0.059(8) -0.007(6) 0.014(7) 0.024(7)
C4 0.186(19) 0.075(11) 0.101(15) 0.010(10) -0.015(13) 0.044(12)
C5 0.55(6) 0.21(3) 0.054(12) -0.030(14) -0.05(2) 0.27(4)
C6 0.088(11) 0.21(2) 0.097(13) 0.071(13) 0.010(10) 0.052(12)
C7 0.098(9) 0.033(5) 0.048(7) -0.002(5) -0.026(6) 0.007(6)

loop_
_atom_type_symbol
_atom_type_description
_atom_type_scat_dispersion_real
_atom_type_scat_dispersion_imag
_atom_type_scat_source
C C 0.0033 0.0016 'International Tables Vol C Tables 4.2.6.8 and 6.1.1.4'
H H 0.0000 0.0000 'International Tables Vol C Tables 4.2.6.8 and 6.1.1.4'
N N 0.0061 0.0033 'International Tables Vol C Tables 4.2.6.8 and 6.1.1.4'
O O 0.0106 0.0060 'International Tables Vol C Tables 4.2.6.8 and 6.1.1.4'
K K 0.2009 0.2494 'International Tables Vol C Tables 4.2.6.8 and 6.1.1.4'
Ge Ge 0.1547 1.8001 'International Tables Vol C Tables 4.2.6.8 and 6.1.1.4'
Pd Pd -0.9988 1.0072 'International Tables Vol C Tables 4.2.6.8 and 6.1.1.4'

loop_
_geom_angle_atom_site_label_1
_geom_angle_atom_site_label_2
_geom_angle_atom_site_label_3
_geom_angle
_geom_angle_site_symmetry_1
_geom_angle_site_symmetry_3
Ge5 Pd1 Ge2 64.04(3) . .
Ge5 Pd1 Ge3 62.86(3) . .
Ge2 Pd1 Ge3 61.27(3) . .
Ge5 Pd1 Ge6 116.22(3) . .
Ge2 Pd1 Ge6 114.29(3) . .
Ge3 Pd1 Ge6 63.74(3) . .
Ge5 Pd1 Ge8 66.07(3) . .
Ge2 Pd1 Ge8 67.79(3) . .
Ge3 Pd1 Ge8 118.94(3) . .
Ge6 Pd1 Ge8 177.32(3) . .
Ge5 Pd1 Ge4 117.34(3) . .
Ge2 Pd1 Ge4 63.62(3) . .
Ge3 Pd1 Ge4 114.91(3) . .
Ge6 Pd1 Ge4 115.03(3) . .
Ge8 Pd1 Ge4 64.05(2) . .
Ge5 Pd1 Ge1 114.45(3) . .
Ge2 Pd1 Ge1 60.93(3) . .
Ge3 Pd1 Ge1 61.15(3) . .
Ge6 Pd1 Ge1 62.69(3) . .
Ge8 Pd1 Ge1 118.04(3) . .
Ge4 Pd1 Ge1 63.48(2) . .
Ge5 Pd1 Ge9 65.61(3) . .
Ge2 Pd1 Ge9 119.70(3) . .
Ge3 Pd1 Ge9 67.58(3) . .
Ge6 Pd1 Ge9 63.67(2) . .
Ge8 Pd1 Ge9 117.10(3) . .
Ge4 Pd1 Ge9 176.65(3) . .
Ge1 Pd1 Ge9 117.25(3) . .
Ge5 Pd1 Ge7 176.93(3) . .
Ge2 Pd1 Ge7 118.98(3) . .
Ge3 Pd1 Ge7 118.67(3) . .
Ge6 Pd1 Ge7 63.52(3) . .
Ge8 Pd1 Ge7 114.12(3) . .
Ge4 Pd1 Ge7 64.81(3) . .
Ge1 Pd1 Ge7 68.33(3) . .
Ge9 Pd1 Ge7 112.18(3) . .
Ge5 Pd1 Pd1 105.96(3) . 3_556
Ge2 Pd1 Pd1 147.41(3) . 3_556
Ge3 Pd1 Pd1 144.76(3) . 3_556
Ge6 Pd1 Pd1 98.07(3) . 3_556
Ge8 Pd1 Pd1 79.76(3) . 3_556
Ge4 Pd1 Pd1 100.00(3) . 3_556
Ge1 Pd1 Pd1 139.54(3) . 3_556
Ge9 Pd1 Pd1 77.34(2) . 3_556
Ge7 Pd1 Pd1 71.23(2) . 3_556
Pd1 Ge1 Ge2 58.98(2) . .
Pd1 Ge1 Ge3 59.04(2) . .
Ge2 Ge1 Ge3 59.90(3) . .
Pd1 Ge1 Ge6 58.47(2) . .
Ge2 Ge1 Ge6 109.08(3) . .
Ge3 Ge1 Ge6 61.53(3) . .
Pd1 Ge1 Ge4 58.08(2) . .
Ge2 Ge1 Ge4 61.06(3) . .
Ge3 Ge1 Ge4 108.63(4) . .
Ge6 Ge1 Ge4 107.15(3) . .
Pd1 Ge2 Ge1 60.08(3) . .
Pd1 Ge2 Ge3 59.53(2) . .
Ge1 Ge2 Ge3 60.29(3) . .
Pd1 Ge2 Ge4 58.53(2) . .
Ge1 Ge2 Ge4 61.43(3) . .
Ge3 Ge2 Ge4 109.22(4) . .
Pd1 Ge2 Ge5 57.98(2) . .
Ge1 Ge2 Ge5 108.75(3) . .
Ge3 Ge2 Ge5 60.22(3) . .
Ge4 Ge2 Ge5 108.07(3) . .
Pd1 Ge2 Ge8 56.42(2) . .
Ge1 Ge2 Ge8 107.91(3) . .
Ge3 Ge2 Ge8 107.95(3) . .
Ge4 Ge2 Ge8 58.69(3) . .
Ge5 Ge2 Ge8 60.19(3) . .
Pd1 Ge3 Ge2 59.20(3) . .
Pd1 Ge3 Ge1 59.81(3) . .
Ge2 Ge3 Ge1 59.81(3) . .
Pd1 Ge3 Ge5 58.41(2) . .
Ge2 Ge3 Ge5 61.76(3) . .
Ge1 Ge3 Ge5 109.60(3) . .
Pd1 Ge3 Ge6 58.31(2) . .
Ge2 Ge3 Ge6 108.12(4) . .
Ge1 Ge3 Ge6 60.41(3) . .
Ge5 Ge3 Ge6 108.02(3) . .
Pd1 Ge3 Ge9 56.68(2) . .
Ge2 Ge3 Ge9 108.64(3) . .
Ge1 Ge3 Ge9 107.24(3) . .
Ge5 Ge3 Ge9 60.36(3) . .
Ge6 Ge3 Ge9 58.38(3) . .
Pd1 Ge4 Ge9 79.84(3) . 3_556
Pd1 Ge4 Ge2 57.85(3) . .
Ge9 Ge4 Ge2 127.87(3) 3_556 .
Pd1 Ge4 Ge1 58.44(2) . .
Ge9 Ge4 Ge1 125.19(3) 3_556 .
Ge2 Ge4 Ge1 57.51(3) . .
Pd1 Ge4 Ge8 57.98(2) . .
Ge9 Ge4 Ge8 68.85(3) 3_556 .
Ge2 Ge4 Ge8 63.52(3) . .
Ge1 Ge4 Ge8 108.67(3) . .
Pd1 Ge4 Ge7 57.97(2) . .
Ge9 Ge4 Ge7 64.05(3) 3_556 .
Ge2 Ge4 Ge7 108.31(3) . .
Ge1 Ge4 Ge7 64.05(3) . .
Ge8 Ge4 Ge7 104.14(3) . .
Pd1 Ge5 Ge7 74.06(3) . 3_556
Pd1 Ge5 Ge3 58.73(2) . .
Ge7 Ge5 Ge3 122.13(4) 3_556 .
Pd1 Ge5 Ge2 57.99(2) . .
Ge7 Ge5 Ge2 121.71(4) 3_556 .
Ge3 Ge5 Ge2 58.02(3) . .
Pd1 Ge5 Ge9 57.84(2) . .
Ge7 Ge5 Ge9 63.96(3) 3_556 .
Ge3 Ge5 Ge9 63.35(3) . .
Ge2 Ge5 Ge9 108.09(3) . .
Pd1 Ge5 Ge8 57.30(2) . .
Ge7 Ge5 Ge8 64.45(3) 3_556 .
Ge3 Ge5 Ge8 108.13(3) . .
Ge2 Ge5 Ge8 62.59(3) . .
Ge9 Ge5 Ge8 104.21(3) . .
Pd1 Ge6 Ge8 81.58(3) . 3_556
Pd1 Ge6 Ge1 58.84(2) . .
Ge8 Ge6 Ge1 127.44(3) 3_556 .
Pd1 Ge6 Ge3 57.95(3) . .
Ge8 Ge6 Ge3 128.53(3) 3_556 .
Ge1 Ge6 Ge3 58.05(3) . .
Pd1 Ge6 Ge7 58.63(2) . .
Ge8 Ge6 Ge7 65.03(3) 3_556 .
Ge1 Ge6 Ge7 65.12(3) . .
Ge3 Ge6 Ge7 109.51(3) . .
Pd1 Ge6 Ge9 58.49(2) . .
Ge8 Ge6 Ge9 68.59(3) 3_556 .
Ge1 Ge6 Ge9 109.59(3) . .
Ge3 Ge6 Ge9 63.65(3) . .
Ge7 Ge6 Ge9 104.47(3) . .
Pd1 Ge7 Ge5 108.73(3) . 3_556
Pd1 Ge7 Ge6 57.86(2) . .
Ge5 Ge7 Ge6 117.12(3) 3_556 .
Pd1 Ge7 Ge4 57.22(2) . .
Ge5 Ge7 Ge4 116.50(3) 3_556 .
Ge6 Ge7 Ge4 104.52(3) . .
Pd1 Ge7 Ge9 75.45(3) . 3_556
Ge5 Ge7 Ge9 60.45(3) 3_556 3_556
Ge6 Ge7 Ge9 130.25(3) . 3_556
Ge4 Ge7 Ge9 56.08(3) . 3_556
Pd1 Ge8 Ge6 100.55(3) . 3_556
Pd1 Ge8 Ge4 57.97(2) . .
Ge6 Ge8 Ge4 110.82(4) 3_556 .
Pd1 Ge8 Ge5 56.64(2) . .
Ge6 Ge8 Ge5 113.39(3) 3_556 .
Ge4 Ge8 Ge5 104.89(3) . .
Pd1 Ge8 Ge2 55.79(2) . .
Ge6 Ge8 Ge2 156.30(3) 3_556 .
Ge4 Ge8 Ge2 57.79(3) . .
Ge5 Ge8 Ge2 57.22(3) . .
Pd1 Ge9 Ge4 102.74(3) . 3_556
Pd1 Ge9 Ge6 57.84(2) . .
Ge4 Ge9 Ge6 111.71(4) 3_556 .
Pd1 Ge9 Ge5 56.55(2) . .
Ge4 Ge9 Ge5 115.44(3) 3_556 .
Ge6 Ge9 Ge5 104.32(3) . .
Pd1 Ge9 Ge3 55.74(2) . .
Ge4 Ge9 Ge3 158.44(3) 3_556 .
Ge6 Ge9 Ge3 57.96(3) . .
Ge5 Ge9 Ge3 56.29(3) . .
Pd1 Ge9 Ge7 69.60(2) . 3_556
Ge4 Ge9 Ge7 59.87(3) 3_556 3_556
Ge6 Ge9 Ge7 123.57(3) . 3_556
Ge5 Ge9 Ge7 55.59(3) . 3_556
Ge3 Ge9 Ge7 108.02(3) . 3_556
O14 K1 O15 123.29(17) . .
O14 K1 O16 103.88(17) . .
O15 K1 O16 59.51(15) . .
O14 K1 O11 144.33(15) . .
O15 K1 O11 89.13(15) . .
O16 K1 O11 105.76(16) . .
O14 K1 O12 99.06(15) . .
O15 K1 O12 132.08(16) . .
O16 K1 O12 91.68(16) . .
O11 K1 O12 60.89(13) . .
O14 K1 O13 59.66(15) . .
O15 K1 O13 103.16(15) . .
O16 K1 O13 146.66(17) . .
O11 K1 O13 101.88(14) . .
O12 K1 O13 118.24(14) . .
O14 K1 N12 61.08(16) . .
O15 K1 N12 118.52(16) . .
O16 K1 N12 60.60(16) . .
O11 K1 N12 119.40(16) . .
O12 K1 N12 61.04(15) . .
O13 K1 N12 119.48(16) . .
O14 K1 N11 118.33(17) . .
O15 K1 N11 61.45(15) . .
O16 K1 N11 119.53(16) . .
O11 K1 N11 61.25(15) . .
O12 K1 N11 119.52(15) . .
O13 K1 N11 60.02(15) . .
N12 K1 N11 179.34(18) . .
C107 N11 C101 109.1(6) . .
C107 N11 C113 109.2(6) . .
C101 N11 C113 111.7(5) . .
C107 N11 K1 111.5(4) . .
C101 N11 K1 110.5(4) . .
C113 N11 K1 104.8(4) . .
C106 N12 C112 111.9(6) . .
C106 N12 C118 111.0(6) . .
C112 N12 C118 108.9(6) . .
C106 N12 K1 107.3(4) . .
C112 N12 K1 107.1(4) . .
C118 N12 K1 110.6(4) . .
C102 O11 C103 111.2(5) . .
C102 O11 K1 115.3(4) . .
C103 O11 K1 114.1(3) . .
C104 O12 C105 110.6(5) . .
C104 O12 K1 111.2(4) . .
C105 O12 K1 119.1(4) . .
C108 O13 C109 111.2(6) . .
C108 O13 K1 118.0(4) . .
C109 O13 K1 112.6(4) . .
C111 O14 C110 112.5(6) . .
C111 O14 K1 121.7(4) . .
C110 O14 K1 118.7(4) . .
C114 O15 C115 112.1(5) . .
C114 O15 K1 120.3(4) . .
C115 O15 K1 113.5(4) . .
C116 O16 C117 112.4(6) . .
C116 O16 K1 117.2(5) . .
C117 O16 K1 117.2(4) . .
N11 C101 C102 113.0(5) . .
N11 C101 H10A 109.0 . .
C102 C101 H10A 109.0 . .
N11 C101 H10B 109.0 . .
C102 C101 H10B 109.0 . .
H10A C101 H10B 107.8 . .
O11 C102 C101 110.1(5) . .
O11 C102 H10G 109.6 . .
C101 C102 H10G 109.6 . .
O11 C102 H10H 109.6 . .
C101 C102 H10H 109.6 . .
H10G C102 H10H 108.2 . .
O11 C103 C104 110.1(5) . .
O11 C103 H10M 109.6 . .
C104 C103 H10M 109.6 . .
O11 C103 H10N 109.6 . .
C104 C103 H10N 109.6 . .
H10M C103 H10N 108.1 . .
O12 C104 C103 109.0(6) . .
O12 C104 H10O 109.9 . .
C103 C104 H10O 109.9 . .
O12 C104 H10P 109.9 . .
C103 C104 H10P 109.9 . .
H10O C104 H10P 108.3 . .
O12 C105 C106 109.7(6) . .
O12 C105 H10I 109.7 . .
C106 C105 H10I 109.7 . .
O12 C105 H10J 109.7 . .
C106 C105 H10J 109.7 . .
H10I C105 H10J 108.2 . .
N12 C106 C105 114.7(6) . .
N12 C106 H10C 108.6 . .
C105 C106 H10C 108.6 . .
N12 C106 H10D 108.6 . .
C105 C106 H10D 108.6 . .
H10C C106 H10D 107.6 . .
N11 C107 C108 113.5(6) . .
N11 C107 H10K 108.9 . .
C108 C107 H10K 108.9 . .
N11 C107 H10L 108.9 . .
C108 C107 H10L 108.9 . .
H10K C107 H10L 107.7 . .
O13 C108 C107 110.5(6) . .
O13 C108 H10Q 109.6 . .
C107 C108 H10Q 109.6 . .
O13 C108 H10R 109.6 . .
C107 C108 H10R 109.6 . .
H10Q C108 H10R 108.1 . .
O13 C109 C110 110.4(7) . .
O13 C109 H10E 109.6 . .
C110 C109 H10E 109.6 . .
O13 C109 H10F 109.6 . .
C110 C109 H10F 109.6 . .
H10E C109 H10F 108.1 . .
O14 C110 C109 111.1(6) . .
O14 C110 H11O 109.4 . .
C109 C110 H11O 109.4 . .
O14 C110 H11P 109.4 . .
C109 C110 H11P 109.4 . .
H11O C110 H11P 108.0 . .
O14 C111 C112 110.1(6) . .
O14 C111 H11A 109.6 . .
C112 C111 H11A 109.6 . .
O14 C111 H11B 109.6 . .
C112 C111 H11B 109.6 . .
H11A C111 H11B 108.2 . .
N12 C112 C111 114.3(6) . .
N12 C112 H11K 108.7 . .
C111 C112 H11K 108.7 . .
N12 C112 H11L 108.7 . .
C111 C112 H11L 108.7 . .
H11K C112 H11L 107.6 . .
N11 C113 C114 114.2(6) . .
N11 C113 H11E 108.7 . .
C114 C113 H11E 108.7 . .
N11 C113 H11F 108.7 . .
C114 C113 H11F 108.7 . .
H11E C113 H11F 107.6 . .
O15 C114 C113 110.0(6) . .
O15 C114 H11C 109.7 . .
C113 C114 H11C 109.7 . .
O15 C114 H11D 109.7 . .
C113 C114 H11D 109.7 . .
H11C C114 H11D 108.2 . .
O15 C115 C116 109.1(6) . .
O15 C115 H11Q 109.9 . .
C116 C115 H11Q 109.9 . .
O15 C115 H11R 109.9 . .
C116 C115 H11R 109.9 . .
H11Q C115 H11R 108.3 . .
O16 C116 C115 111.3(7) . .
O16 C116 H11I 109.4 . .
C115 C116 H11I 109.4 . .
O16 C116 H11J 109.4 . .
C115 C116 H11J 109.4 . .
H11I C116 H11J 108.0 . .
O16 C117 C118 108.1(6) . .
O16 C117 H11M 110.1 . .
C118 C117 H11M 110.1 . .
O16 C117 H11N 110.1 . .
C118 C117 H11N 110.1 . .
H11M C117 H11N 108.4 . .
N12 C118 C117 114.1(6) . .
N12 C118 H11G 108.7 . .
C117 C118 H11G 108.7 . .
N12 C118 H11H 108.7 . .
C117 C118 H11H 108.7 . .
H11G C118 H11H 107.6 . .
O22 K2 O25 114.47(14) . .
O22 K2 O23 141.99(13) . .
O25 K2 O23 98.66(14) . .
O22 K2 O24 99.01(13) . .
O25 K2 O24 141.52(14) . .
O23 K2 O24 59.66(13) . .
O22 K2 O21 59.81(14) . .
O25 K2 O21 97.19(14) . .
O23 K2 O21 99.56(14) . .
O24 K2 O21 116.51(13) . .
O22 K2 O26 98.37(14) . .
O25 K2 O26 59.93(14) . .
O23 K2 O26 114.71(14) . .
O24 K2 O26 98.32(13) . .
O21 K2 O26 140.40(14) . .
O22 K2 N21 118.78(15) . .
O25 K2 N21 61.38(15) . .
O23 K2 N21 61.06(14) . .
O24 K2 N21 118.72(15) . .
O21 K2 N21 60.56(15) . .
O26 K2 N21 119.30(15) . .
O22 K2 N22 61.40(14) . .
O25 K2 N22 118.38(15) . .
O23 K2 N22 118.95(15) . .
O24 K2 N22 61.37(14) . .
O21 K2 N22 119.67(15) . .
O26 K2 N22 60.43(14) . .
N21 K2 N22 179.72(17) . .
C207 N21 C213 110.1(6) . .
C207 N21 C201 111.5(6) . .
C213 N21 C201 110.1(6) . .
C207 N21 K2 108.3(4) . .
C213 N21 K2 107.7(4) . .
C201 N21 K2 109.1(4) . .
C218 N22 C206 109.8(5) . .
C218 N22 C212 110.5(5) . .
C206 N22 C212 110.2(5) . .
C218 N22 K2 109.9(4) . .
C206 N22 K2 107.6(4) . .
C212 N22 K2 108.9(4) . .
C203 O21 C202 111.6(5) . .
C203 O21 K2 113.6(4) . .
C202 O21 K2 119.3(4) . .
C205 O22 C204 111.9(5) . .
C205 O22 K2 118.9(4) . .
C204 O22 K2 118.3(4) . .
C208 O23 C209 110.6(5) . .
C208 O23 K2 119.2(4) . .
C209 O23 K2 117.2(4) . .
C211 O24 C210 110.7(5) . .
C211 O24 K2 117.1(4) . .
C210 O24 K2 114.6(4) . .
C214 O25 C215 110.4(5) . .
C214 O25 K2 120.0(4) . .
C215 O25 K2 116.4(4) . .
C217 O26 C216 111.1(5) . .
C217 O26 K2 118.4(4) . .
C216 O26 K2 114.4(4) . .
N21 C201 C202 115.0(6) . .
N21 C201 H20G 108.5 . .
C202 C201 H20G 108.5 . .
N21 C201 H20H 108.5 . .
C202 C201 H20H 108.5 . .
H20G C201 H20H 107.5 . .
O21 C202 C201 109.7(6) . .
O21 C202 H20M 109.7 . .
C201 C202 H20M 109.7 . .
O21 C202 H20N 109.7 . .
C201 C202 H20N 109.7 . .
H20M C202 H20N 108.2 . .
O21 C203 C204 110.0(6) . .
O21 C203 H20A 109.7 . .
C204 C203 H20A 109.7 . .
O21 C203 H20B 109.7 . .
C204 C203 H20B 109.7 . .
H20A C203 H20B 108.2 . .
O22 C204 C203 109.7(5) . .
O22 C204 H20O 109.7 . .
C203 C204 H20O 109.7 . .
O22 C204 H20P 109.7 . .
C203 C204 H20P 109.7 . .
H20O C204 H20P 108.2 . .
O22 C205 C206 110.2(5) . .
O22 C205 H20C 109.6 . .
C206 C205 H20C 109.6 . .
O22 C205 H20D 109.6 . .
C206 C205 H20D 109.6 . .
H20C C205 H20D 108.1 . .
N22 C206 C205 114.4(5) . .
N22 C206 H20I 108.7 . .
C205 C206 H20I 108.7 . .
N22 C206 H20J 108.7 . .
C205 C206 H20J 108.7 . .
H20I C206 H20J 107.6 . .
N21 C207 C208 114.1(6) . .
N21 C207 H20K 108.7 . .
C208 C207 H20K 108.7 . .
N21 C207 H20L 108.7 . .
C208 C207 H20L 108.7 . .
H20K C207 H20L 107.6 . .
O23 C208 C207 109.7(6) . .
O23 C208 H20Q 109.7 . .
C207 C208 H20Q 109.7 . .
O23 C208 H20R 109.7 . .
C207 C208 H20R 109.7 . .
H20Q C208 H20R 108.2 . .
O23 C209 C210 109.4(5) . .
O23 C209 H20E 109.8 . .
C210 C209 H20E 109.8 . .
O23 C209 H20F 109.8 . .
C210 C209 H20F 109.8 . .
H20E C209 H20F 108.2 . .
O24 C210 C209 110.6(6) . .
O24 C210 H21C 109.5 . .
C209 C210 H21C 109.5 . .
O24 C210 H21D 109.5 . .
C209 C210 H21D 109.5 . .
H21C C210 H21D 108.1 . .
O24 C211 C212 111.7(5) . .
O24 C211 H21G 109.3 . .
C212 C211 H21G 109.3 . .
O24 C211 H21H 109.3 . .
C212 C211 H21H 109.3 . .
H21G C211 H21H 107.9 . .
N22 C212 C211 113.0(6) . .
N22 C212 H21Q 109.0 . .
C211 C212 H21Q 109.0 . .
N22 C212 H21R 109.0 . .
C211 C212 H21R 109.0 . .
H21Q C212 H21R 107.8 . .
N21 C213 C214 115.5(6) . .
N21 C213 H21A 108.4 . .
C214 C213 H21A 108.4 . .
N21 C213 H21B 108.4 . .
C214 C213 H21B 108.4 . .
H21A C213 H21B 107.5 . .
O25 C214 C213 109.5(6) . .
O25 C214 H21E 109.8 . .
C213 C214 H21E 109.8 . .
O25 C214 H21F 109.8 . .
C213 C214 H21F 109.8 . .
H21E C214 H21F 108.2 . .
O25 C215 C216 111.4(6) . .
O25 C215 H21M 109.4 . .
C216 C215 H21M 109.4 . .
O25 C215 H21N 109.4 . .
C216 C215 H21N 109.4 . .
H21M C215 H21N 108.0 . .
O26 C216 C215 110.0(6) . .
O26 C216 H21K 109.7 . .
C215 C216 H21K 109.7 . .
O26 C216 H21L 109.7 . .
C215 C216 H21L 109.7 . .
H21K C216 H21L 108.2 . .
O26 C217 C218 110.3(6) . .
O26 C217 H21I 109.6 . .
C218 C217 H21I 109.6 . .
O26 C217 H21J 109.6 . .
C218 C217 H21J 109.6 . .
H21I C217 H21J 108.1 . .
N22 C218 C217 115.3(6) . .
N22 C218 H21O 108.5 . .
C217 C218 H21O 108.5 . .
N22 C218 H21P 108.5 . .
C217 C218 H21P 108.5 . .
H21O C218 H21P 107.5 . .
C2 C1 H1A 109.5 . .
C2 C1 H1B 109.5 . .
H1A C1 H1B 109.5 . .
C2 C1 H1C 109.5 . .
H1A C1 H1C 109.5 . .
H1B C1 H1C 109.5 . .
C1 C2 C3 117.1(15) . .
C1 C2 C7 122.9(15) . .
C3 C2 C7 120.0 . .
C4 C3 C2 120.0 . .
C4 C3 H3 120.0 . .
C2 C3 H3 120.0 . .
C3 C4 C5 120.0 . .
C3 C4 H4 120.0 . .
C5 C4 H4 120.0 . .
C6 C5 C4 120.0 . .
C6 C5 H5 120.0 . .
C4 C5 H5 120.0 . .
C7 C6 C5 120.0 . .
C7 C6 H6 120.0 . .
C5 C6 H6 120.0 . .
C6 C7 C2 120.0 . .
C6 C7 H7 120.0 . .
C2 C7 H7 120.0 . .

loop_
_geom_bond_atom_site_label_1
_geom_bond_atom_site_label_2
_geom_bond_distance
_geom_bond_site_symmetry_2
Pd1 Ge5 2.6046(9) .
Pd1 Ge2 2.6049(9) .
Pd1 Ge3 2.6137(9) .
Pd1 Ge6 2.6242(9) .
Pd1 Ge8 2.6243(8) .
Pd1 Ge4 2.6243(9) .
Pd1 Ge1 2.6345(9) .
Pd1 Ge9 2.6425(9) .
Pd1 Ge7 2.6461(9) .
Pd1 Pd1 2.8311(10) 3_556
Ge1 Ge2 2.6568(12) .
Ge1 Ge3 2.6695(12) .
Ge1 Ge6 2.7357(11) .
Ge1 Ge4 2.7664(10) .
Ge2 Ge3 2.6592(11) .
Ge2 Ge4 2.7565(11) .
Ge2 Ge5 2.7620(11) .
Ge2 Ge8 2.9161(12) .
Ge3 Ge5 2.7212(11) .
Ge3 Ge6 2.7656(12) .
Ge3 Ge9 2.9235(11) .
Ge4 Ge9 2.7096(11) 3_556
Ge4 Ge8 2.7833(10) .
Ge4 Ge7 2.8244(11) .
Ge5 Ge7 2.6964(11) 3_556
Ge5 Ge9 2.8431(11) .
Ge5 Ge8 2.8504(11) .
Ge6 Ge8 2.7338(11) 3_556
Ge6 Ge7 2.7740(11) .
Ge6 Ge9 2.7782(10) .
Ge7 Ge5 2.6964(11) 3_556
Ge7 Ge9 2.9363(10) 3_556
Ge8 Ge6 2.7338(11) 3_556
Ge9 Ge4 2.7096(11) 3_556
Ge9 Ge7 2.9363(10) 3_556
K1 O14 2.747(5) .
K1 O15 2.788(5) .
K1 O16 2.817(5) .
K1 O11 2.820(5) .
K1 O12 2.824(5) .
K1 O13 2.872(5) .
K1 N12 2.951(6) .
K1 N11 2.953(5) .
N11 C107 1.465(9) .
N11 C101 1.471(9) .
N11 C113 1.473(9) .
N12 C106 1.459(9) .
N12 C112 1.460(10) .
N12 C118 1.469(10) .
O11 C102 1.424(8) .
O11 C103 1.438(8) .
O12 C104 1.414(8) .
O12 C105 1.434(8) .
O13 C108 1.403(9) .
O13 C109 1.427(8) .
O14 C111 1.409(9) .
O14 C110 1.423(9) .
O15 C114 1.408(8) .
O15 C115 1.410(9) .
O16 C116 1.384(10) .
O16 C117 1.439(9) .
C101 C102 1.509(10) .
C101 H10A 0.9900 .
C101 H10B 0.9900 .
C102 H10G 0.9900 .
C102 H10H 0.9900 .
C103 C104 1.483(10) .
C103 H10M 0.9900 .
C103 H10N 0.9900 .
C104 H10O 0.9900 .
C104 H10P 0.9900 .
C105 C106 1.497(10) .
C105 H10I 0.9900 .
C105 H10J 0.9900 .
C106 H10C 0.9900 .
C106 H10D 0.9900 .
C107 C108 1.510(11) .
C107 H10K 0.9900 .
C107 H10L 0.9900 .
C108 H10Q 0.9900 .
C108 H10R 0.9900 .
C109 C110 1.445(12) .
C109 H10E 0.9900 .
C109 H10F 0.9900 .
C110 H11O 0.9900 .
C110 H11P 0.9900 .
C111 C112 1.506(12) .
C111 H11A 0.9900 .
C111 H11B 0.9900 .
C112 H11K 0.9900 .
C112 H11L 0.9900 .
C113 C114 1.509(11) .
C113 H11E 0.9900 .
C113 H11F 0.9900 .
C114 H11C 0.9900 .
C114 H11D 0.9900 .
C115 C116 1.481(11) .
C115 H11Q 0.9900 .
C115 H11R 0.9900 .
C116 H11I 0.9900 .
C116 H11J 0.9900 .
C117 C118 1.498(10) .
C117 H11M 0.9900 .
C117 H11N 0.9900 .
C118 H11G 0.9900 .
C118 H11H 0.9900 .
K2 O22 2.771(4) .
K2 O25 2.801(5) .
K2 O23 2.810(4) .
K2 O24 2.830(4) .
K2 O21 2.845(5) .
K2 O26 2.866(4) .
K2 N21 2.950(6) .
K2 N22 2.953(6) .
N21 C207 1.461(9) .
N21 C213 1.467(9) .
N21 C201 1.468(9) .
N22 C218 1.459(8) .
N22 C206 1.467(8) .
N22 C212 1.470(8) .
O21 C203 1.414(8) .
O21 C202 1.435(9) .
O22 C205 1.416(8) .
O22 C204 1.434(8) .
O23 C208 1.407(9) .
O23 C209 1.421(8) .
O24 C211 1.402(8) .
O24 C210 1.423(8) .
O25 C214 1.402(9) .
O25 C215 1.433(8) .
O26 C217 1.406(9) .
O26 C216 1.433(8) .
C201 C202 1.491(11) .
C201 H20G 0.9900 .
C201 H20H 0.9900 .
C202 H20M 0.9900 .
C202 H20N 0.9900 .
C203 C204 1.484(10) .
C203 H20A 0.9900 .
C203 H20B 0.9900 .
C204 H20O 0.9900 .
C204 H20P 0.9900 .
C205 C206 1.487(10) .
C205 H20C 0.9900 .
C205 H20D 0.9900 .
C206 H20I 0.9900 .
C206 H20J 0.9900 .
C207 C208 1.518(10) .
C207 H20K 0.9900 .
C207 H20L 0.9900 .
C208 H20Q 0.9900 .
C208 H20R 0.9900 .
C209 C210 1.481(10) .
C209 H20E 0.9900 .
C209 H20F 0.9900 .
C210 H21C 0.9900 .
C210 H21D 0.9900 .
C211 C212 1.514(10) .
C211 H21G 0.9900 .
C211 H21H 0.9900 .
C212 H21Q 0.9900 .
C212 H21R 0.9900 .
C213 C214 1.520(11) .
C213 H21A 0.9900 .
C213 H21B 0.9900 .
C214 H21E 0.9900 .
C214 H21F 0.9900 .
C215 C216 1.469(11) .
C215 H21M 0.9900 .
C215 H21N 0.9900 .
C216 H21K 0.9900 .
C216 H21L 0.9900 .
C217 C218 1.501(10) .
C217 H21I 0.9900 .
C217 H21J 0.9900 .
C218 H21O 0.9900 .
C218 H21P 0.9900 .
C1 C2 1.37(2) .
C1 H1A 0.9800 .
C1 H1B 0.9800 .
C1 H1C 0.9800 .
C2 C3 1.3900 .
C2 C7 1.3900 .
C3 C4 1.3900 .
C3 H3 0.9500 .
C4 C5 1.3900 .
C4 H4 0.9500 .
C5 C6 1.3900 .
C5 H5 0.9500 .
C6 C7 1.3900 .
C6 H6 0.9500 .
C7 H7 0.9500 .
